data_7123551
loop_
_publ_author_name
'Yue, Cheng-Yang'
'Yue, Yun-Di'
'Sun, Hai-Xiao'
'Li, Dong-Yang'
'Lin, Na'
'Wang, Xin-Ming'
'Jin, Ying-Xue'
'Dong, Yu-Han'
'Jing, Zhi-Hong'
'Lei, Xiao-Wu'

_publ_section_title
;
 Transition metal complex dye-sensitized 3D iodoplumbates: syntheses,
 structures and photoelectric properties
;
_journal_name_full 'Chemical Communications'
_journal_paper_doi 10.1039/C9CC02301A
_journal_year 2019
_chemical_formula_moiety C60N12H49Mn2Pb8I21
_chemical_formula_sum 'C60 H49 I21 Mn2 N12 Pb8'
_chemical_formula_weight 5370.41
_chemical_name_systematic
; 
 ? 
;
_space_group_IT_number 14
_symmetry_cell_setting monoclinic
_symmetry_space_group_name_Hall '-P 2ybc'
_symmetry_space_group_name_H-M 'P 1 21/c 1'
_atom_sites_solution_hydrogens geom
_atom_sites_solution_primary direct
_atom_sites_solution_secondary difmap
_audit_creation_method SHELXL-97
_audit_update_record
;
2019-03-10 deposited with the CCDC.    2019-05-09 downloaded from the CCDC.
;
_cell_angle_alpha 90.00
_cell_angle_beta 117.5430(10)
_cell_angle_gamma 90.00
_cell_formula_units_Z 2
_cell_length_a 19.9782(14)
_cell_length_b 14.5401(10)
_cell_length_c 19.6821(13)
_cell_measurement_reflns_used 5168
_cell_measurement_temperature 296(2)
_cell_measurement_theta_max 27.3156
_cell_measurement_theta_min 2.1589
_cell_volume 5069.4(6)
_computing_cell_refinement 'Bruker SAINT'
_computing_data_collection 'Bruker APEX2'
_computing_data_reduction 'Bruker SAINT'
_computing_molecular_graphics 'Bruker SHELXTL'
_computing_publication_material 'Bruker SHELXTL'
_computing_structure_refinement 'SHELXL-97 (Sheldrick, 2008)'
_computing_structure_solution 'SHELXS-97 (Sheldrick, 2008)'
_diffrn_ambient_temperature 296(2)
_diffrn_measured_fraction_theta_full 0.991
_diffrn_measured_fraction_theta_max 0.991
_diffrn_measurement_device_type 'Bruker APEX-II CCD'
_diffrn_measurement_method 'phi and omega scans'
_diffrn_radiation_monochromator graphite
_diffrn_radiation_source 'fine-focus sealed tube'
_diffrn_radiation_type MoK\a
_diffrn_radiation_wavelength 0.71073
_diffrn_reflns_av_R_equivalents 0.0544
_diffrn_reflns_av_sigmaI/netI 0.0468
_diffrn_reflns_limit_h_max 25
_diffrn_reflns_limit_h_min -25
_diffrn_reflns_limit_k_max 18
_diffrn_reflns_limit_k_min -18
_diffrn_reflns_limit_l_max 25
_diffrn_reflns_limit_l_min -25
_diffrn_reflns_number 58296
_diffrn_reflns_theta_full 27.55
_diffrn_reflns_theta_max 27.55
_diffrn_reflns_theta_min 1.81
_exptl_absorpt_coefficient_mu 19.905
_exptl_absorpt_correction_T_max 0.1240
_exptl_absorpt_correction_T_min 0.1090
_exptl_absorpt_correction_type multi-scan
_exptl_absorpt_process_details 'SADABS; Bruker, 2000'
_exptl_crystal_colour orange
_exptl_crystal_density_diffrn 3.518
_exptl_crystal_density_method 'not measured'
_exptl_crystal_description prism
_exptl_crystal_F_000 4624
_exptl_crystal_size_max 0.20
_exptl_crystal_size_mid 0.20
_exptl_crystal_size_min 0.18
_refine_diff_density_max 5.440
_refine_diff_density_min -6.006
_refine_diff_density_rms 0.360
_refine_ls_extinction_method SHELXL
_refine_ls_goodness_of_fit_ref 1.028
_refine_ls_hydrogen_treatment constr
_refine_ls_matrix_type full
_refine_ls_number_parameters 466
_refine_ls_number_reflns 11591
_refine_ls_number_restraints 1
_refine_ls_restrained_S_all 1.028
_refine_ls_R_factor_all 0.1028
_refine_ls_R_factor_gt 0.0633
_refine_ls_shift/su_max 0.001
_refine_ls_shift/su_mean 0.000
_refine_ls_structure_factor_coef Fsqd
_refine_ls_weighting_details 'calc w=1/[\s^2^(Fo^2^)+(0.1123P)^2^+93.8428P] where P=(Fo^2^+2Fc^2^)/3'
_refine_ls_weighting_scheme calc
_refine_ls_wR_factor_gt 0.1822
_refine_ls_wR_factor_ref 0.2088
_reflns_number_gt 7611
_reflns_number_total 11591
_reflns_threshold_expression >2sigma(I)
_cod_data_source_file c9cc02301a2.cif
_cod_data_source_block C60N12H49Mn2Pb8I21
_cod_original_sg_symbol_H-M P2(1)/c
_cod_database_code 7123551

loop_
_symmetry_equiv_pos_as_xyz
'x, y, z'
'-x, y+1/2, -z+1/2'
'-x, -y, -z'
'x, -y-1/2, z-1/2'

loop_
_atom_site_label
_atom_site_type_symbol
_atom_site_fract_x
_atom_site_fract_y
_atom_site_fract_z
_atom_site_U_iso_or_equiv
_atom_site_adp_type
_atom_site_occupancy
_atom_site_symmetry_multiplicity
_atom_site_calc_flag
_atom_site_refinement_flags
Pb1 Pb 0.26979(4) 0.33824(5) 0.17435(5) 0.0506(2) Uani 1 1 d .
Pb2 Pb 0.06699(4) 0.32816(5) 0.20109(4) 0.0483(2) Uani 1 1 d .
Pb3 Pb 0.16739(5) 0.34529(6) -0.06882(5) 0.0540(2) Uani 1 1 d .
Pb4 Pb 0.37552(5) 0.31792(7) 0.41778(5) 0.0655(3) Uani 1 1 d .
I11 I 0.44119(6) 0.33757(7) 0.30294(6) 0.0366(2) Uani 1 1 d .
I1 I 0.09630(7) 0.34111(10) 0.04620(7) 0.0512(3) Uani 1 1 d .
I2 I 0.04840(8) 0.30675(9) 0.34844(7) 0.0493(3) Uani 1 1 d .
I3 I 0.29274(7) 0.19606(9) 0.04267(7) 0.0488(3) Uani 1 1 d .
I4 I 0.23432(7) 0.46708(8) 0.28026(7) 0.0449(3) Uani 1 1 d .
I5 I 0.29385(7) 0.49016(9) 0.07916(7) 0.0464(3) Uani 1 1 d .
I6 I -0.05026(7) 0.18714(10) 0.11078(9) 0.0569(4) Uani 1 1 d .
Mn1 Mn 0.72128(10) 0.34127(13) 0.31439(11) 0.0174(4) Uani 1 1 d .
I7 I -0.05233(8) 0.49199(10) 0.16434(9) 0.0640(4) Uani 1 1 d .
I8 I 0.47418(14) 0.15227(13) 0.48522(11) 0.0904(6) Uani 1 1 d .
I9 I 0.21972(12) 0.17865(11) 0.28657(11) 0.0793(5) Uani 1 1 d .
I10 I 0.5000 0.5000 0.5000 0.152(2) Uani 1 2 d S
N6 N 0.6417(7) 0.4318(8) 0.2702(7) 0.028(3) Uani 1 1 d .
N5 N 0.6402(7) 0.2548(8) 0.2576(7) 0.027(3) Uani 1 1 d .
N4 N 0.7060(7) 0.3454(8) 0.4044(7) 0.028(3) Uani 1 1 d .
N3 N 0.7976(6) 0.2475(8) 0.3513(7) 0.029(3) Uani 1 1 d .
N2 N 0.7988(7) 0.4300(8) 0.3713(8) 0.035(3) Uani 1 1 d .
N1 N 0.7405(8) 0.3415(9) 0.2266(8) 0.036(3) Uani 1 1 d .
C21 C 0.6464(8) 0.1622(10) 0.2552(10) 0.035(4) Uani 1 1 d .
H21 H 0.6922 0.1343 0.2871 0.042 Uiso 1 1 calc .
C6 C 0.7500(8) 0.4074(11) 0.4581(9) 0.033(3) Uani 1 1 d .
C30 C 0.6475(9) 0.5231(11) 0.2813(10) 0.039(4) Uani 1 1 d .
H30 H 0.6936 0.5475 0.3167 0.047 Uiso 1 1 calc .
C10 C 0.6520(9) 0.2994(12) 0.4133(9) 0.037(4) Uani 1 1 d .
H10 H 0.6213 0.2580 0.3759 0.045 Uiso 1 1 calc .
C26 C 0.5747(8) 0.3952(9) 0.2206(8) 0.026(3) Uani 1 1 d .
C27 C 0.5125(9) 0.4536(12) 0.1793(9) 0.037(4) Uani 1 1 d .
H27 H 0.4663 0.4284 0.1450 0.045 Uiso 1 1 calc .
C25 C 0.5727(8) 0.2948(10) 0.2140(8) 0.027(3) Uani 1 1 d .
C28 C 0.5193(9) 0.5448(12) 0.1889(10) 0.040(4) Uani 1 1 d .
H28 H 0.4786 0.5832 0.1603 0.048 Uiso 1 1 calc .
C24 C 0.5095(9) 0.2437(13) 0.1674(9) 0.041(4) Uani 1 1 d .
H24 H 0.4634 0.2723 0.1377 0.049 Uiso 1 1 calc .
C29 C 0.5886(13) 0.5818(11) 0.2426(12) 0.054(5) Uani 1 1 d .
H29 H 0.5942 0.6448 0.2516 0.065 Uiso 1 1 calc .
C5 C 0.8044(9) 0.4528(11) 0.4398(10) 0.037(4) Uani 1 1 d .
C23 C 0.5161(10) 0.1501(11) 0.1662(11) 0.043(4) Uani 1 1 d .
H23 H 0.4736 0.1141 0.1384 0.051 Uiso 1 1 calc .
C11 C 0.8223(10) 0.2020(12) 0.4170(11) 0.042(4) Uani 1 1 d .
H11 H 0.8018 0.2174 0.4494 0.051 Uiso 1 1 calc .
C15 C 0.8278(8) 0.2278(13) 0.3035(10) 0.041(4) Uani 1 1 d .
C8 C 0.6854(13) 0.3801(16) 0.5307(11) 0.058(5) Uani 1 1 d .
H8 H 0.6774 0.3940 0.5724 0.069 Uiso 1 1 calc .
C22 C 0.5869(9) 0.1088(10) 0.2068(11) 0.046(5) Uani 1 1 d .
H22 H 0.5934 0.0464 0.2011 0.055 Uiso 1 1 calc .
C12 C 0.8782(11) 0.1309(13) 0.4414(14) 0.066(7) Uani 1 1 d .
H12 H 0.8935 0.0987 0.4871 0.080 Uiso 1 1 calc .
C9 C 0.6415(12) 0.3129(17) 0.4777(11) 0.059(6) Uani 1 1 d .
H9 H 0.6064 0.2785 0.4854 0.071 Uiso 1 1 calc .
C20 C 0.7075(12) 0.3956(18) 0.1641(11) 0.065(6) Uani 1 1 d .
H20 H 0.6697 0.4367 0.1586 0.078 Uiso 1 1 calc .
C4 C 0.8569(10) 0.5165(12) 0.4862(11) 0.046(4) Uani 1 1 d .
H4 H 0.8581 0.5335 0.5323 0.055 Uiso 1 1 calc .
C14 C 0.8842(10) 0.1623(13) 0.3237(14) 0.053(6) Uani 1 1 d .
H14 H 0.9058 0.1514 0.2915 0.064 Uiso 1 1 calc .
C1 C 0.8471(12) 0.4654(13) 0.3479(14) 0.059(5) Uani 1 1 d .
H1 H 0.8433 0.4488 0.3006 0.071 Uiso 1 1 calc .
C7 C 0.7401(11) 0.4248(14) 0.5206(10) 0.052(5) Uani 1 1 d .
H7 H 0.7708 0.4675 0.5567 0.062 Uiso 1 1 calc .
C16 C 0.7949(10) 0.2825(13) 0.2327(11) 0.043(4) Uani 1 1 d .
C18 C 0.7848(16) 0.332(2) 0.1152(16) 0.085(8) Uani 1 1 d U
H18 H 0.7997 0.3298 0.0770 0.102 Uiso 1 1 calc .
C19 C 0.7302(17) 0.389(2) 0.1097(13) 0.089(10) Uani 1 1 d .
H19 H 0.7067 0.4255 0.0663 0.107 Uiso 1 1 calc .
C17 C 0.8184(14) 0.277(2) 0.1788(14) 0.076(7) Uani 1 1 d U
H17 H 0.8569 0.2373 0.1847 0.092 Uiso 1 1 calc .
C3 C 0.9076(11) 0.5554(14) 0.4652(13) 0.058(5) Uani 1 1 d .
H3 H 0.9428 0.5982 0.4968 0.070 Uiso 1 1 calc .
C13 C 0.9082(10) 0.1139(14) 0.3897(13) 0.052(5) Uani 1 1 d .
H13 H 0.9449 0.0687 0.4014 0.063 Uiso 1 1 calc .
C2 C 0.9054(12) 0.5301(16) 0.3972(16) 0.070(7) Uani 1 1 d .
H2 H 0.9403 0.5535 0.3827 0.084 Uiso 1 1 calc .

loop_
_atom_site_aniso_label
_atom_site_aniso_U_11
_atom_site_aniso_U_22
_atom_site_aniso_U_33
_atom_site_aniso_U_23
_atom_site_aniso_U_13
_atom_site_aniso_U_12
Pb1 0.0396(4) 0.0432(4) 0.0714(5) -0.0065(3) 0.0278(4) -0.0016(3)
Pb2 0.0442(4) 0.0587(5) 0.0427(4) 0.0006(3) 0.0207(3) -0.0040(3)
Pb3 0.0524(4) 0.0524(4) 0.0615(5) -0.0007(4) 0.0299(4) 0.0016(3)
Pb4 0.0693(6) 0.0802(6) 0.0527(5) 0.0062(4) 0.0330(4) 0.0081(4)
I11 0.0362(5) 0.0327(5) 0.0411(6) -0.0008(4) 0.0179(5) 0.0003(4)
I1 0.0321(6) 0.0912(10) 0.0311(6) -0.0055(6) 0.0153(5) -0.0063(6)
I2 0.0582(8) 0.0538(7) 0.0374(6) 0.0037(5) 0.0234(6) 0.0028(6)
I3 0.0403(6) 0.0486(7) 0.0504(7) 0.0054(5) 0.0150(5) 0.0002(5)
I4 0.0494(7) 0.0426(6) 0.0430(6) -0.0030(5) 0.0215(5) 0.0035(5)
I5 0.0438(6) 0.0544(7) 0.0403(6) 0.0033(5) 0.0188(5) -0.0009(5)
I6 0.0437(7) 0.0596(8) 0.0683(9) -0.0190(7) 0.0266(6) 0.0003(6)
Mn1 0.0175(9) 0.0190(9) 0.0173(9) -0.0014(7) 0.0094(8) -0.0031(7)
I7 0.0618(8) 0.0477(7) 0.0751(10) 0.0176(7) 0.0254(7) 0.0059(6)
I8 0.1349(17) 0.0826(12) 0.0710(11) 0.0220(9) 0.0623(12) 0.0297(11)
I9 0.1247(15) 0.0546(9) 0.0811(11) 0.0051(8) 0.0668(11) 0.0178(9)
I10 0.205(4) 0.188(4) 0.0342(11) 0.0063(16) 0.0322(17) 0.141(3)
N6 0.035(7) 0.024(6) 0.025(6) -0.004(5) 0.014(5) -0.003(5)
N5 0.024(6) 0.030(6) 0.028(6) -0.002(5) 0.013(5) 0.001(5)
N4 0.027(6) 0.032(6) 0.028(6) -0.002(5) 0.016(5) 0.002(5)
N3 0.020(6) 0.030(6) 0.036(7) -0.011(5) 0.014(5) -0.002(5)
N2 0.034(7) 0.024(6) 0.040(8) 0.001(5) 0.011(6) -0.007(5)
N1 0.037(7) 0.048(8) 0.030(7) -0.012(6) 0.021(6) -0.017(6)
C21 0.022(7) 0.028(8) 0.047(10) 0.001(7) 0.008(7) 0.001(6)
C6 0.030(8) 0.032(8) 0.030(8) -0.001(6) 0.009(6) 0.005(6)
C30 0.040(9) 0.024(7) 0.045(10) 0.003(7) 0.014(8) -0.007(7)
C10 0.034(8) 0.054(10) 0.027(8) 0.010(7) 0.017(7) 0.003(7)
C26 0.033(7) 0.021(7) 0.024(7) 0.001(5) 0.014(6) -0.002(6)
C27 0.039(9) 0.046(10) 0.028(8) 0.004(7) 0.016(7) 0.013(7)
C25 0.030(7) 0.034(8) 0.020(7) 0.001(6) 0.013(6) 0.002(6)
C28 0.035(9) 0.043(9) 0.042(9) 0.018(8) 0.017(8) 0.017(7)
C24 0.026(8) 0.059(11) 0.026(8) -0.003(7) 0.001(6) -0.010(7)
C29 0.084(15) 0.022(8) 0.061(13) 0.013(8) 0.038(12) 0.014(9)
C5 0.030(8) 0.030(8) 0.043(9) -0.012(7) 0.010(7) -0.009(6)
C23 0.038(9) 0.034(9) 0.048(10) -0.007(8) 0.013(8) -0.010(7)
C11 0.035(9) 0.032(9) 0.055(11) 0.003(8) 0.016(8) 0.003(7)
C15 0.024(8) 0.058(11) 0.046(10) -0.014(8) 0.022(7) -0.018(7)
C8 0.070(14) 0.073(14) 0.044(11) -0.014(10) 0.038(11) -0.004(11)
C22 0.033(8) 0.018(7) 0.063(12) -0.016(7) 0.003(8) 0.000(6)
C12 0.043(11) 0.032(10) 0.085(17) -0.005(10) -0.004(11) 0.001(8)
C9 0.050(11) 0.098(17) 0.038(10) 0.004(11) 0.029(9) 0.007(11)
C20 0.062(13) 0.096(17) 0.035(10) 0.019(11) 0.021(10) -0.018(12)
C4 0.036(9) 0.039(9) 0.049(11) -0.005(8) 0.008(8) 0.002(7)
C14 0.032(9) 0.050(11) 0.086(16) -0.044(11) 0.033(10) -0.016(8)
C1 0.056(12) 0.037(10) 0.086(16) -0.004(10) 0.035(12) -0.018(9)
C7 0.057(12) 0.060(12) 0.036(10) -0.017(9) 0.019(9) 0.000(9)
C16 0.035(9) 0.048(10) 0.058(11) -0.013(9) 0.032(9) -0.012(8)
C18 0.070(16) 0.15(3) 0.077(15) -0.020(13) 0.066(14) -0.023(15)
C19 0.11(2) 0.12(2) 0.047(13) -0.011(14) 0.045(14) -0.066(19)
C17 0.074(15) 0.12(2) 0.064(13) -0.039(11) 0.055(13) -0.036(13)
C3 0.049(11) 0.041(10) 0.061(13) -0.008(9) 0.006(10) -0.012(9)
C13 0.035(9) 0.052(11) 0.074(14) -0.015(11) 0.028(10) 0.001(8)
C2 0.056(13) 0.061(13) 0.098(18) -0.008(13) 0.040(13) -0.040(11)

loop_
_atom_type_symbol
_atom_type_description
_atom_type_scat_dispersion_real
_atom_type_scat_dispersion_imag
_atom_type_scat_source
C C 0.0033 0.0016 'International Tables Vol C Tables 4.2.6.8 and 6.1.1.4'
H H 0.0000 0.0000 'International Tables Vol C Tables 4.2.6.8 and 6.1.1.4'
N N 0.0061 0.0033 'International Tables Vol C Tables 4.2.6.8 and 6.1.1.4'
Mn Mn 0.3368 0.7283 'International Tables Vol C Tables 4.2.6.8 and 6.1.1.4'
I I -0.4742 1.8119 'International Tables Vol C Tables 4.2.6.8 and 6.1.1.4'
Pb Pb -3.3944 10.1111 'International Tables Vol C Tables 4.2.6.8 and 6.1.1.4'

loop_
_geom_angle_atom_site_label_1
_geom_angle_atom_site_label_2
_geom_angle_atom_site_label_3
_geom_angle
_geom_angle_site_symmetry_1
_geom_angle_site_symmetry_3
I5 Pb1 I4 97.10(4) . .
I5 Pb1 I11 94.18(4) . .
I4 Pb1 I11 87.92(4) . .
I5 Pb1 I1 85.87(4) . .
I4 Pb1 I1 91.20(4) . .
I11 Pb1 I1 179.12(4) . .
I6 Pb2 I2 95.00(4) . .
I6 Pb2 I7 94.52(4) . .
I2 Pb2 I7 83.55(4) . .
I6 Pb2 I1 85.23(4) . .
I2 Pb2 I1 176.24(4) . .
I7 Pb2 I1 100.18(4) . .
I2 Pb3 I1 82.76(4) 4_565 .
I2 Pb3 I7 92.88(4) 4_565 3_565
I1 Pb3 I7 89.80(4) . 3_565
I2 Pb3 I3 92.44(4) 4_565 .
I1 Pb3 I3 88.00(4) . .
I7 Pb3 I3 173.95(5) 3_565 .
I8 Pb4 I11 89.07(5) . .
Pb4 I11 Pb1 85.28(4) . .
Pb3 I1 Pb1 83.35(3) . .
Pb3 I1 Pb2 165.43(5) . .
Pb1 I1 Pb2 82.20(3) . .
Pb3 I2 Pb2 99.69(4) 4_566 .
N3 Mn1 N2 88.4(5) . .
N3 Mn1 N4 96.3(5) . .
N2 Mn1 N4 82.6(6) . .
N3 Mn1 N6 176.0(5) . .
N2 Mn1 N6 94.5(5) . .
N4 Mn1 N6 86.9(5) . .
N3 Mn1 N1 83.6(6) . .
N2 Mn1 N1 94.6(6) . .
N4 Mn1 N1 177.2(5) . .
N6 Mn1 N1 93.4(6) . .
N3 Mn1 N5 93.6(5) . .
N2 Mn1 N5 177.7(5) . .
N4 Mn1 N5 96.0(5) . .
N6 Mn1 N5 83.6(5) . .
N1 Mn1 N5 86.8(5) . .
Pb2 I7 Pb3 158.54(6) . 3_565
C30 N6 C26 119.3(13) . .
C30 N6 Mn1 127.5(11) . .
C26 N6 Mn1 113.1(9) . .
C25 N5 C21 119.2(13) . .
C25 N5 Mn1 114.1(10) . .
C21 N5 Mn1 126.7(10) . .
C10 N4 C6 119.7(13) . .
C10 N4 Mn1 125.5(11) . .
C6 N4 Mn1 114.5(10) . .
C11 N3 C15 119.0(14) . .
C11 N3 Mn1 126.5(11) . .
C15 N3 Mn1 114.6(12) . .
C5 N2 C1 120.6(15) . .
C5 N2 Mn1 114.9(10) . .
C1 N2 Mn1 124.5(13) . .
C16 N1 C20 119.2(17) . .
C16 N1 Mn1 113.9(12) . .
C20 N1 Mn1 126.9(14) . .
N5 C21 C22 121.6(14) . .
N5 C21 H21 119.2 . .
C22 C21 H21 119.2 . .
C7 C6 N4 121.2(16) . .
C7 C6 C5 125.4(16) . .
N4 C6 C5 113.4(14) . .
N6 C30 C29 122.6(16) . .
N6 C30 H30 118.7 . .
C29 C30 H30 118.7 . .
N4 C10 C9 121.1(17) . .
N4 C10 H10 119.5 . .
C9 C10 H10 119.5 . .
N6 C26 C27 119.7(13) . .
N6 C26 C25 115.7(12) . .
C27 C26 C25 124.6(13) . .
C28 C27 C26 120.7(15) . .
C28 C27 H27 119.7 . .
C26 C27 H27 119.7 . .
N5 C25 C24 121.7(15) . .
N5 C25 C26 113.4(12) . .
C24 C25 C26 124.9(14) . .
C27 C28 C29 119.1(15) . .
C27 C28 H28 120.4 . .
C29 C28 H28 120.4 . .
C23 C24 C25 118.6(15) . .
C23 C24 H24 120.7 . .
C25 C24 H24 120.7 . .
C30 C29 C28 118.5(15) . .
C30 C29 H29 120.8 . .
C28 C29 H29 120.8 . .
N2 C5 C4 121.0(16) . .
N2 C5 C6 114.4(13) . .
C4 C5 C6 124.6(17) . .
C24 C23 C22 119.9(15) . .
C24 C23 H23 120.0 . .
C22 C23 H23 120.0 . .
N3 C11 C12 124.5(19) . .
N3 C11 H11 117.7 . .
C12 C11 H11 117.7 . .
N3 C15 C14 120.5(18) . .
N3 C15 C16 113.2(15) . .
C14 C15 C16 126.2(17) . .
C7 C8 C9 119.5(17) . .
C7 C8 H8 120.2 . .
C9 C8 H8 120.2 . .
C21 C22 C23 118.5(14) . .
C21 C22 H22 120.8 . .
C23 C22 H22 120.8 . .
C13 C12 C11 114(2) . .
C13 C12 H12 123.0 . .
C11 C12 H12 123.0 . .
C10 C9 C8 118.0(19) . .
C10 C9 H9 121.0 . .
C8 C9 H9 121.0 . .
C19 C20 N1 119(3) . .
C19 C20 H20 120.6 . .
N1 C20 H20 120.6 . .
C3 C4 C5 121.0(19) . .
C3 C4 H4 119.5 . .
C5 C4 H4 119.5 . .
C13 C14 C15 120.7(18) . .
C13 C14 H14 119.7 . .
C15 C14 H14 119.7 . .
N2 C1 C2 120(2) . .
N2 C1 H1 120.2 . .
C2 C1 H1 120.2 . .
C6 C7 C8 120.4(17) . .
C6 C7 H7 119.8 . .
C8 C7 H7 119.8 . .
N1 C16 C17 122(2) . .
N1 C16 C15 114.7(15) . .
C17 C16 C15 123(2) . .
C19 C18 C17 118(2) . .
C19 C18 H18 120.9 . .
C17 C18 H18 120.9 . .
C18 C19 C20 123(3) . .
C18 C19 H19 118.5 . .
C20 C19 H19 118.5 . .
C16 C17 C18 119(2) . .
C16 C17 H17 120.4 . .
C18 C17 H17 120.4 . .
C2 C3 C4 119.2(17) . .
C2 C3 H3 120.4 . .
C4 C3 H3 120.4 . .
C14 C13 C12 121.2(18) . .
C14 C13 H13 119.4 . .
C12 C13 H13 119.4 . .
C3 C2 C1 118.5(18) . .
C3 C2 H2 120.7 . .
C1 C2 H2 120.7 . .

loop_
_geom_bond_atom_site_label_1
_geom_bond_atom_site_label_2
_geom_bond_distance
_geom_bond_site_symmetry_2
Pb1 I5 3.0747(15) .
Pb1 I4 3.1182(14) .
Pb1 I11 3.1806(13) .
Pb1 I1 3.2080(14) .
Pb2 I6 3.0000(15) .
Pb2 I2 3.1051(14) .
Pb2 I7 3.2070(16) .
Pb2 I1 3.3651(14) .
Pb3 I2 3.1000(15) 4_565
Pb3 I1 3.1809(14) .
Pb3 I7 3.2279(16) 3_565
Pb3 I3 3.2731(15) .
Pb4 I8 3.005(2) .
Pb4 I11 3.1071(14) .
I2 Pb3 3.1000(15) 4_566
Mn1 N3 1.920(12) .
Mn1 N2 1.927(12) .
Mn1 N4 1.932(12) .
Mn1 N6 1.933(12) .
Mn1 N1 1.935(13) .
Mn1 N5 1.944(12) .
I7 Pb3 3.2280(16) 3_565
N6 C30 1.343(19) .
N6 C26 1.349(18) .
N5 C25 1.350(18) .
N5 C21 1.354(19) .
N4 C10 1.35(2) .
N4 C6 1.359(19) .
N3 C11 1.33(2) .
N3 C15 1.36(2) .
N2 C5 1.34(2) .
N2 C1 1.35(2) .
N1 C16 1.34(2) .
N1 C20 1.35(2) .
C21 C22 1.37(2) .
C21 H21 0.9300 .
C6 C7 1.35(2) .
C6 C5 1.45(2) .
C30 C29 1.37(2) .
C30 H30 0.9300 .
C10 C9 1.39(2) .
C10 H10 0.9300 .
C26 C27 1.41(2) .
C26 C25 1.46(2) .
C27 C28 1.34(2) .
C27 H27 0.9300 .
C25 C24 1.39(2) .
C28 C29 1.40(3) .
C28 H28 0.9300 .
C24 C23 1.37(2) .
C24 H24 0.9300 .
C29 H29 0.9300 .
C5 C4 1.38(2) .
C23 C22 1.40(2) .
C23 H23 0.9300 .
C11 C12 1.43(3) .
C11 H11 0.9300 .
C15 C14 1.39(3) .
C15 C16 1.47(3) .
C8 C7 1.36(3) .
C8 C9 1.40(3) .
C8 H8 0.9300 .
C22 H22 0.9300 .
C12 C13 1.42(3) .
C12 H12 0.9300 .
C9 H9 0.9300 .
C20 C19 1.35(3) .
C20 H20 0.9300 .
C4 C3 1.38(3) .
C4 H4 0.9300 .
C14 C13 1.36(3) .
C14 H14 0.9300 .
C1 C2 1.46(3) .
C1 H1 0.9300 .
C7 H7 0.9300 .
C16 C17 1.35(3) .
C18 C19 1.33(4) .
C18 C17 1.37(4) .
C18 H18 0.9300 .
C19 H19 0.9300 .
C17 H17 0.9300 .
C3 C2 1.37(3) .
C3 H3 0.9300 .
C13 H13 0.9300 .
C2 H2 0.9300 .
